data_4068164
loop_
_publ_author_name
'Neu, Rebecca C.'
'Stephan, Douglas W.'

_publ_section_title
;
 Insertion Reactions of Diazomethanes and Electrophilic Boranes
;
_journal_issue 1
_journal_name_full Organometallics
_journal_page_first 46
_journal_paper_doi 10.1021/om2011613
_journal_volume 31
_journal_year 2012
_chemical_formula_sum 'C25 H B F20'
_chemical_formula_weight 692.07
_space_group_IT_number 4
_symmetry_cell_setting monoclinic
_symmetry_space_group_name_Hall 'P 2yb'
_symmetry_space_group_name_H-M 'P 1 21 1'
_atom_sites_solution_hydrogens geom
_atom_sites_solution_primary direct
_atom_sites_solution_secondary difmap
_audit_creation_method SHELXL-97
_cell_angle_alpha 90.00
_cell_angle_beta 107.629(2)
_cell_angle_gamma 90.00
_cell_formula_units_Z 2
_cell_length_a 10.7172(6)
_cell_length_b 10.5334(6)
_cell_length_c 11.1932(6)
_cell_measurement_reflns_used 4468
_cell_measurement_temperature 223(2)
_cell_measurement_theta_max 26.33
_cell_measurement_theta_min 2.78
_cell_volume 1204.24(12)
_computing_cell_refinement 'Bruker SAINT'
_computing_data_collection 'Bruker APEX2'
_computing_data_reduction 'Bruker SAINT'
_computing_molecular_graphics 'Bruker SHELXTL'
_computing_publication_material 'Bruker SHELXTL'
_computing_structure_refinement 'SHELXL-97 (Sheldrick, 1997)'
_computing_structure_solution 'SHELXS-97 (Sheldrick, 1990)'
_diffrn_ambient_temperature 223(2)
_diffrn_measured_fraction_theta_full 0.995
_diffrn_measured_fraction_theta_max 0.995
_diffrn_measurement_device_type 'Bruker APEX-II CCD'
_diffrn_measurement_method '\f and \w scans'
_diffrn_radiation_monochromator graphite
_diffrn_radiation_source 'fine-focus sealed tube'
_diffrn_radiation_type MoK\a
_diffrn_radiation_wavelength 0.71073
_diffrn_reflns_av_R_equivalents 0.0224
_diffrn_reflns_av_sigmaI/netI 0.0309
_diffrn_reflns_limit_h_max 13
_diffrn_reflns_limit_h_min -13
_diffrn_reflns_limit_k_max 10
_diffrn_reflns_limit_k_min -13
_diffrn_reflns_limit_l_max 14
_diffrn_reflns_limit_l_min -14
_diffrn_reflns_number 10440
_diffrn_reflns_theta_full 27.51
_diffrn_reflns_theta_max 27.51
_diffrn_reflns_theta_min 1.91
_diffrn_standards_number 0
_exptl_absorpt_coefficient_mu 0.220
_exptl_absorpt_correction_T_max 0.9636
_exptl_absorpt_correction_T_min 0.9573
_exptl_absorpt_correction_type multi-scan
_exptl_absorpt_process_details sadabs
_exptl_crystal_colour colourless
_exptl_crystal_density_diffrn 1.909
_exptl_crystal_density_method 'not measured'
_exptl_crystal_description block
_exptl_crystal_F_000 672
_exptl_crystal_size_max 0.20
_exptl_crystal_size_mid 0.18
_exptl_crystal_size_min 0.17
_refine_diff_density_max 0.245
_refine_diff_density_min -0.276
_refine_diff_density_rms 0.041
_refine_ls_abs_structure_details 'Flack H D (1983), Acta Cryst. A39, 876-881'
_refine_ls_abs_structure_Flack -0.6(5)
_refine_ls_extinction_method none
_refine_ls_goodness_of_fit_ref 0.904
_refine_ls_hydrogen_treatment constr
_refine_ls_matrix_type full
_refine_ls_number_parameters 415
_refine_ls_number_reflns 4838
_refine_ls_number_restraints 1
_refine_ls_restrained_S_all 0.903
_refine_ls_R_factor_all 0.0491
_refine_ls_R_factor_gt 0.0380
_refine_ls_shift/su_max 0.000
_refine_ls_shift/su_mean 0.000
_refine_ls_structure_factor_coef Fsqd
_refine_ls_weighting_details 'calc w=1/[\s^2^(Fo^2^)+(0.1000P)^2^+0.0000P] where P=(Fo^2^+2Fc^2^)/3'
_refine_ls_weighting_scheme calc
_refine_ls_wR_factor_gt 0.1133
_refine_ls_wR_factor_ref 0.1250
_reflns_number_gt 4000
_reflns_number_total 4838
_reflns_threshold_expression >2sigma(I)
_cod_data_source_file om2011613_si_006.cif
_cod_data_source_block Compound6
_cod_depositor_comments
;
The following automatic conversions were performed:

'_symmetry_cell_setting' value 'Monoclinic' changed to 'monoclinic'
according to /home/saulius/struct/CIF-dictionaries/cif_core.dic
dictionary named 'cif_core.dic' version 2.4.1 from 2010-06-29.

Automatic conversion script
Id: cif_fix_values 1715 2011-07-08 13:25:40Z adriana 
;
_cod_original_sg_symbol_H-M P2(1)
_cod_database_code 4068164

loop_
_symmetry_equiv_pos_as_xyz
'x, y, z'
'-x, y+1/2, -z'

loop_
_atom_site_label
_atom_site_type_symbol
_atom_site_fract_x
_atom_site_fract_y
_atom_site_fract_z
_atom_site_U_iso_or_equiv
_atom_site_adp_type
_atom_site_occupancy
_atom_site_symmetry_multiplicity
_atom_site_calc_flag
_atom_site_refinement_flags
F1 F 0.26967(19) 0.39975(19) 0.93269(17) 0.0566(5) Uani 1 1 d .
F2 F 0.3803(2) 0.3941(2) 1.18069(19) 0.0719(6) Uani 1 1 d .
F3 F 0.5051(3) 0.6010(3) 1.30305(17) 0.0889(8) Uani 1 1 d .
F4 F 0.5176(3) 0.8158(2) 1.1739(2) 0.0795(7) Uani 1 1 d .
F5 F 0.4037(2) 0.82561(19) 0.92618(17) 0.0607(5) Uani 1 1 d .
F6 F 0.51978(17) 0.56794(18) 0.75481(18) 0.0552(5) Uani 1 1 d .
F7 F 0.63108(17) 0.6875(2) 0.6005(2) 0.0642(5) Uani 1 1 d .
F8 F 0.5023(2) 0.8798(3) 0.4531(2) 0.0740(7) Uani 1 1 d .
F9 F 0.2646(2) 0.9536(2) 0.4644(2) 0.0693(6) Uani 1 1 d .
F10 F 0.15066(18) 0.83192(19) 0.6139(2) 0.0573(5) Uani 1 1 d .
F11 F 0.25291(16) 0.42464(19) 0.56187(16) 0.0508(4) Uani 1 1 d .
F12 F 0.1794(2) 0.4313(3) 0.30913(19) 0.0717(6) Uani 1 1 d .
F13 F -0.0341(3) 0.5653(3) 0.18093(17) 0.0795(7) Uani 1 1 d .
F14 F -0.1773(2) 0.6911(2) 0.30702(18) 0.0692(6) Uani 1 1 d .
F15 F -0.10255(16) 0.68996(19) 0.55776(16) 0.0492(4) Uani 1 1 d .
F16 F -0.0415(2) 0.3529(2) 0.7354(2) 0.0698(6) Uani 1 1 d .
F17 F -0.2231(2) 0.3755(3) 0.8550(3) 0.0956(9) Uani 1 1 d .
F18 F -0.25063(19) 0.5980(4) 0.96614(18) 0.0955(11) Uani 1 1 d .
F19 F -0.0905(2) 0.7978(3) 0.9585(2) 0.0839(8) Uani 1 1 d .
F20 F 0.0880(2) 0.77401(19) 0.8365(2) 0.0594(5) Uani 1 1 d .
C1 C 0.3314(2) 0.6137(3) 0.9179(2) 0.0367(6) Uani 1 1 d .
C2 C 0.3276(3) 0.5049(3) 0.9883(3) 0.0410(6) Uani 1 1 d .
C3 C 0.3860(3) 0.5004(3) 1.1170(3) 0.0497(7) Uani 1 1 d .
C4 C 0.4501(4) 0.6048(4) 1.1793(3) 0.0585(9) Uani 1 1 d .
C5 C 0.4567(3) 0.7145(4) 1.1136(3) 0.0542(8) Uani 1 1 d .
C6 C 0.3973(3) 0.7155(3) 0.9849(3) 0.0434(6) Uani 1 1 d .
C7 C 0.3318(2) 0.6945(3) 0.6897(2) 0.0328(5) Uani 1 1 d .
C8 C 0.4541(2) 0.6613(3) 0.6830(2) 0.0351(5) Uani 1 1 d .
C9 C 0.5126(2) 0.7207(3) 0.6033(2) 0.0388(6) Uani 1 1 d .
C10 C 0.4484(3) 0.8185(3) 0.5303(3) 0.0437(6) Uani 1 1 d .
C11 C 0.3263(3) 0.8564(3) 0.5341(3) 0.0424(6) Uani 1 1 d .
C12 C 0.2710(2) 0.7921(3) 0.6129(3) 0.0362(6) Uani 1 1 d .
C13 C 0.1302(2) 0.5499(3) 0.7125(2) 0.0393(6) Uani 1 1 d .
H1 H 0.1551 0.4594 0.7270 0.047 Uiso 1 1 calc R
C14 C 0.0769(2) 0.5556(3) 0.5688(2) 0.0333(5) Uani 1 1 d .
C15 C 0.1455(3) 0.4912(3) 0.4997(3) 0.0384(6) Uani 1 1 d .
C16 C 0.1093(3) 0.4939(3) 0.3712(3) 0.0476(7) Uani 1 1 d .
C17 C 0.0009(4) 0.5619(3) 0.3071(3) 0.0527(8) Uani 1 1 d .
C18 C -0.0706(3) 0.6257(3) 0.3695(3) 0.0475(7) Uani 1 1 d .
C19 C -0.0313(2) 0.6228(3) 0.5003(3) 0.0376(6) Uani 1 1 d .
C20 C 0.0282(2) 0.5635(3) 0.7819(2) 0.0347(6) Uani 1 1 d .
C21 C -0.0533(3) 0.4627(3) 0.7884(3) 0.0440(7) Uani 1 1 d .
C22 C -0.1466(3) 0.4747(4) 0.8505(3) 0.0593(10) Uani 1 1 d .
C23 C -0.1600(3) 0.5882(5) 0.9075(3) 0.0597(11) Uani 1 1 d .
C24 C -0.0806(3) 0.6855(4) 0.9031(3) 0.0527(8) Uani 1 1 d .
C25 C 0.0123(3) 0.6728(3) 0.8412(3) 0.0424(6) Uani 1 1 d .
B1 B 0.2646(3) 0.6186(3) 0.7740(3) 0.0397(7) Uani 1 1 d .

loop_
_atom_site_aniso_label
_atom_site_aniso_U_11
_atom_site_aniso_U_22
_atom_site_aniso_U_33
_atom_site_aniso_U_23
_atom_site_aniso_U_13
_atom_site_aniso_U_12
F1 0.0624(11) 0.0445(11) 0.0586(10) 0.0185(8) 0.0121(8) -0.0085(9)
F2 0.0823(14) 0.0778(16) 0.0555(10) 0.0358(11) 0.0210(10) 0.0128(12)
F3 0.111(2) 0.112(2) 0.0352(9) 0.0032(12) 0.0105(11) 0.0128(17)
F4 0.1001(17) 0.0746(16) 0.0576(11) -0.0265(12) 0.0144(11) -0.0082(13)
F5 0.0878(14) 0.0394(11) 0.0547(10) -0.0003(8) 0.0214(10) -0.0135(10)
F6 0.0445(9) 0.0490(11) 0.0650(11) 0.0193(9) 0.0060(8) 0.0078(8)
F7 0.0408(9) 0.0715(14) 0.0902(14) -0.0008(12) 0.0348(9) 0.0073(9)
F8 0.0661(12) 0.0948(19) 0.0759(13) 0.0300(12) 0.0437(11) -0.0108(12)
F9 0.0562(11) 0.0574(13) 0.0921(14) 0.0418(11) 0.0191(10) 0.0044(9)
F10 0.0432(9) 0.0484(11) 0.0899(13) 0.0106(10) 0.0346(9) 0.0075(8)
F11 0.0405(8) 0.0552(11) 0.0578(9) -0.0047(9) 0.0166(7) 0.0103(8)
F12 0.0862(14) 0.0838(16) 0.0600(11) -0.0145(11) 0.0445(11) 0.0065(13)
F13 0.1097(18) 0.0913(18) 0.0325(8) 0.0048(10) 0.0136(10) -0.0015(15)
F14 0.0666(12) 0.0736(15) 0.0567(10) 0.0170(11) 0.0029(9) 0.0166(11)
F15 0.0432(8) 0.0495(11) 0.0577(9) 0.0049(8) 0.0195(7) 0.0145(8)
F16 0.0565(11) 0.0516(12) 0.1002(15) -0.0113(11) 0.0222(11) -0.0118(9)
F17 0.0610(13) 0.120(2) 0.1100(18) 0.0241(17) 0.0325(13) -0.0378(14)
F18 0.0405(10) 0.203(4) 0.0524(10) 0.0017(15) 0.0279(8) 0.0010(14)
F19 0.0649(12) 0.116(2) 0.0746(13) -0.0393(15) 0.0268(11) 0.0203(14)
F20 0.0597(11) 0.0415(10) 0.0830(13) -0.0065(10) 0.0304(10) -0.0016(9)
C1 0.0344(12) 0.0422(15) 0.0345(12) 0.0060(11) 0.0119(10) 0.0017(11)
C2 0.0353(13) 0.0462(18) 0.0423(13) 0.0069(13) 0.0128(11) 0.0024(12)
C3 0.0528(16) 0.057(2) 0.0433(14) 0.0156(15) 0.0208(13) 0.0164(15)
C4 0.0615(19) 0.078(3) 0.0354(13) 0.0065(16) 0.0142(13) 0.0172(18)
C5 0.0603(18) 0.060(2) 0.0420(14) -0.0117(15) 0.0155(13) 0.0009(17)
C6 0.0503(15) 0.0428(17) 0.0402(13) 0.0005(13) 0.0185(12) 0.0010(13)
C7 0.0342(12) 0.0340(14) 0.0304(10) -0.0002(10) 0.0100(9) -0.0073(10)
C8 0.0354(12) 0.0341(14) 0.0327(11) 0.0007(10) 0.0057(9) -0.0033(10)
C9 0.0303(12) 0.0475(17) 0.0431(13) -0.0102(12) 0.0180(10) -0.0030(11)
C10 0.0433(14) 0.0513(18) 0.0418(13) 0.0068(13) 0.0209(11) -0.0087(13)
C11 0.0416(14) 0.0401(16) 0.0444(14) 0.0119(12) 0.0112(12) -0.0049(12)
C12 0.0304(12) 0.0350(14) 0.0481(13) -0.0008(11) 0.0190(10) -0.0033(10)
C13 0.0354(12) 0.0477(16) 0.0386(13) -0.0036(12) 0.0170(11) 0.0025(12)
C14 0.0326(11) 0.0328(14) 0.0354(12) -0.0012(10) 0.0117(10) -0.0044(10)
C15 0.0352(13) 0.0379(15) 0.0440(13) -0.0038(12) 0.0150(11) -0.0013(11)
C16 0.0602(17) 0.0466(17) 0.0422(14) -0.0068(13) 0.0246(13) -0.0055(14)
C17 0.074(2) 0.0502(19) 0.0332(13) -0.0018(13) 0.0159(13) -0.0107(16)
C18 0.0462(15) 0.0456(18) 0.0442(14) 0.0124(13) 0.0041(12) -0.0004(14)
C19 0.0351(12) 0.0355(15) 0.0451(13) -0.0025(11) 0.0166(10) -0.0033(11)
C20 0.0294(11) 0.0451(16) 0.0306(11) 0.0050(11) 0.0107(9) 0.0017(11)
C21 0.0371(13) 0.0508(18) 0.0431(14) 0.0014(13) 0.0104(11) -0.0028(12)
C22 0.0346(14) 0.087(3) 0.0554(17) 0.0200(19) 0.0118(13) -0.0160(16)
C23 0.0317(14) 0.118(4) 0.0322(13) 0.0033(17) 0.0135(11) 0.0042(18)
C24 0.0403(14) 0.075(2) 0.0424(14) -0.0107(15) 0.0119(11) 0.0133(16)
C25 0.0383(13) 0.0495(17) 0.0420(13) 0.0034(12) 0.0160(11) 0.0056(12)
B1 0.0401(15) 0.0443(18) 0.0330(13) 0.0088(13) 0.0084(11) -0.0081(13)

loop_
_atom_type_symbol
_atom_type_description
_atom_type_scat_dispersion_real
_atom_type_scat_dispersion_imag
_atom_type_scat_source
C C 0.0033 0.0016 'International Tables Vol C Tables 4.2.6.8 and 6.1.1.4'
H H 0.0000 0.0000 'International Tables Vol C Tables 4.2.6.8 and 6.1.1.4'
B B 0.0013 0.0007 'International Tables Vol C Tables 4.2.6.8 and 6.1.1.4'
F F 0.0171 0.0103 'International Tables Vol C Tables 4.2.6.8 and 6.1.1.4'

loop_
_geom_angle_atom_site_label_1
_geom_angle_atom_site_label_2
_geom_angle_atom_site_label_3
_geom_angle
C6 C1 C2 115.5(2)
C6 C1 B1 122.6(3)
C2 C1 B1 122.0(3)
F1 C2 C3 117.3(3)
F1 C2 C1 120.5(2)
C3 C2 C1 122.1(3)
F2 C3 C4 119.8(3)
F2 C3 C2 120.2(3)
C4 C3 C2 120.0(3)
F3 C4 C3 120.1(3)
F3 C4 C5 120.0(4)
C3 C4 C5 119.9(3)
F4 C5 C4 120.0(3)
F4 C5 C6 121.5(3)
C4 C5 C6 118.5(3)
F5 C6 C1 120.0(2)
F5 C6 C5 116.0(3)
C1 C6 C5 123.9(3)
C12 C7 C8 115.7(2)
C12 C7 B1 122.8(2)
C8 C7 B1 121.4(2)
F6 C8 C7 119.5(2)
F6 C8 C9 117.6(2)
C7 C8 C9 122.9(2)
F7 C9 C10 119.9(3)
F7 C9 C8 121.3(3)
C10 C9 C8 118.8(2)
F8 C10 C9 120.7(3)
F8 C10 C11 118.6(3)
C9 C10 C11 120.7(2)
F9 C11 C12 121.1(3)
F9 C11 C10 120.6(2)
C12 C11 C10 118.2(3)
F10 C12 C7 119.8(2)
F10 C12 C11 116.5(3)
C7 C12 C11 123.6(2)
C20 C13 C14 115.6(2)
C20 C13 B1 115.9(2)
C14 C13 B1 116.2(2)
C20 C13 H1 101.9
C14 C13 H1 101.9
B1 C13 H1 101.9
C19 C14 C15 116.0(2)
C19 C14 C13 125.9(2)
C15 C14 C13 118.0(2)
F11 C15 C16 118.5(2)
F11 C15 C14 118.6(2)
C16 C15 C14 122.9(3)
F12 C16 C17 120.4(3)
F12 C16 C15 120.5(3)
C17 C16 C15 119.0(3)
F13 C17 C18 120.3(3)
F13 C17 C16 119.0(3)
C18 C17 C16 120.7(3)
F14 C18 C17 120.8(3)
F14 C18 C19 119.8(3)
C17 C18 C19 119.3(3)
F15 C19 C14 120.7(2)
F15 C19 C18 117.2(3)
C14 C19 C18 122.1(3)
C25 C20 C21 116.5(2)
C25 C20 C13 122.7(3)
C21 C20 C13 120.8(3)
F16 C21 C22 119.0(3)
F16 C21 C20 119.9(3)
C22 C21 C20 121.1(3)
F17 C22 C23 120.4(3)
F17 C22 C21 119.4(4)
C23 C22 C21 120.2(3)
F18 C23 C24 121.6(4)
F18 C23 C22 119.2(4)
C24 C23 C22 119.1(3)
C23 C24 F19 120.8(3)
C23 C24 C25 120.4(3)
F19 C24 C25 118.9(3)
F20 C25 C20 118.8(2)
F20 C25 C24 118.4(3)
C20 C25 C24 122.7(3)
C1 B1 C7 119.3(2)
C1 B1 C13 120.8(2)
C7 B1 C13 119.9(2)

loop_
_geom_bond_atom_site_label_1
_geom_bond_atom_site_label_2
_geom_bond_distance
F1 C2 1.328(4)
F2 C3 1.338(4)
F3 C4 1.332(4)
F4 C5 1.324(4)
F5 C6 1.345(4)
F6 C8 1.329(3)
F7 C9 1.326(3)
F8 C10 1.342(3)
F9 C11 1.336(4)
F10 C12 1.360(3)
F11 C15 1.348(3)
F12 C16 1.341(4)
F13 C17 1.348(3)
F14 C18 1.337(4)
F15 C19 1.340(3)
F16 C21 1.323(4)
F17 C22 1.339(4)
F18 C23 1.330(3)
F19 C24 1.355(4)
F20 C25 1.350(4)
C1 C6 1.375(4)
C1 C2 1.398(4)
C1 B1 1.553(4)
C2 C3 1.387(4)
C3 C4 1.370(6)
C4 C5 1.382(6)
C5 C6 1.388(4)
C7 C12 1.372(4)
C7 C8 1.379(4)
C7 B1 1.568(4)
C8 C9 1.386(4)
C9 C10 1.365(4)
C10 C11 1.380(4)
C11 C12 1.380(4)
C13 C20 1.527(3)
C13 C14 1.537(3)
C13 B1 1.573(4)
C13 H1 0.9900
C14 C19 1.377(4)
C14 C15 1.393(4)
C15 C16 1.373(4)
C16 C17 1.369(5)
C17 C18 1.359(5)
C18 C19 1.396(4)
C20 C25 1.365(4)
C20 C21 1.390(4)
C21 C22 1.386(4)
C22 C23 1.383(6)
C23 C24 1.343(6)
C24 C25 1.381(4)

loop_
_cod_related_entry_id
_cod_related_entry_database
_cod_related_entry_code
1 ChemSpider 30659720
